data_4340349
loop_
_publ_author_name
'Wu, Shijun'
'Kowalski, Piotr M.'
'Yu, Na'
'Malcherek, Thomas'
'Depmeier, Wulf'
'Bosbach, Dirk'
'Wang, Shuao'
'Suleimanov, Evgeny V.'
'Albrecht-Schmitt, Thomas E'
'Alekseev, Evgeny V.'

_publ_section_title
;
 Highly Distorted Uranyl Ion Coordination and One/Two-Dimensional
 Structural Relationship in the Ba2[UO2(TO4)2] (T = P, As) System: An
 Experimental and Computational Study.
;
_journal_issue 14
_journal_name_full 'Inorganic chemistry'
_journal_page_first 7650
_journal_page_last 7660
_journal_paper_doi 10.1021/ic500965v
_journal_volume 53
_journal_year 2014
_chemical_formula_moiety Ba2(UO2)(PO4)2
_chemical_formula_sum 'Ba2 O10 P2 U'
_chemical_formula_weight 734.63
_chemical_melting_point ?
_chemical_name_common 'Barium uranyl phosphate'
_chemical_name_systematic
;
 ?
;
_space_group_IT_number 12
_symmetry_cell_setting monoclinic
_symmetry_space_group_name_Hall '-C 2y'
_symmetry_space_group_name_H-M 'C 1 2/m 1'
_atom_sites_solution_hydrogens none
_atom_sites_solution_primary direct
_atom_sites_solution_secondary difmap
_audit_creation_method SHELXL-97
_cell_angle_alpha 90.00
_cell_angle_beta 102.621(4)
_cell_angle_gamma 90.00
_cell_formula_units_Z 2
_cell_length_a 12.6020(9)
_cell_length_b 5.3875(4)
_cell_length_c 6.9527(3)
_cell_measurement_temperature 293(2)
_cell_measurement_theta_max 31.98
_cell_measurement_theta_min 3
_cell_volume 460.64(5)
_computing_cell_refinement 'smart saint'
_computing_data_collection smart
_computing_data_reduction sanit
_computing_molecular_graphics 'SHELXL-97 (Sheldrick, 1997)'
_computing_publication_material 'SHELXL-97 (Sheldrick, 1997)'
_computing_structure_refinement 'SHELXL-97 (Sheldrick, 1997)'
_computing_structure_solution 'SHELXL-97 (Sheldrick, 1997)'
_diffrn_ambient_temperature 293(2)
_diffrn_measured_fraction_theta_full 1.000
_diffrn_measured_fraction_theta_max 1.000
_diffrn_radiation_monochromator graphite
_diffrn_radiation_source 'fine-focus sealed tube'
_diffrn_radiation_type MoK\a
_diffrn_radiation_wavelength 0.71073
_diffrn_reflns_av_R_equivalents 0.0425
_diffrn_reflns_av_sigmaI/netI 0.0179
_diffrn_reflns_limit_h_max 18
_diffrn_reflns_limit_h_min -18
_diffrn_reflns_limit_k_max 8
_diffrn_reflns_limit_k_min -8
_diffrn_reflns_limit_l_max 10
_diffrn_reflns_limit_l_min -10
_diffrn_reflns_number 9536
_diffrn_reflns_theta_full 31.98
_diffrn_reflns_theta_max 31.98
_diffrn_reflns_theta_min 3.00
_exptl_absorpt_coefficient_mu 26.374
_exptl_absorpt_correction_T_max 0.005
_exptl_absorpt_correction_T_min 0.000
_exptl_absorpt_correction_type numerical
_exptl_absorpt_process_details SHELTXPREP
_exptl_crystal_colour Yellow
_exptl_crystal_density_diffrn 5.297
_exptl_crystal_density_meas ?
_exptl_crystal_density_method 'not measured'
_exptl_crystal_description Prism
_exptl_crystal_F_000 628
_exptl_crystal_size_max 0.4
_exptl_crystal_size_mid 0.3
_exptl_crystal_size_min 0.2
_refine_diff_density_max 3.169
_refine_diff_density_min -3.602
_refine_diff_density_rms 0.331
_refine_ls_extinction_coef 0.0035(3)
_refine_ls_extinction_expression Fc^*^=kFc[1+0.001xFc^2^\l^3^/sin(2\q)]^-1/4^
_refine_ls_extinction_method SHELXL
_refine_ls_goodness_of_fit_ref 1.143
_refine_ls_hydrogen_treatment none
_refine_ls_matrix_type full
_refine_ls_number_parameters 45
_refine_ls_number_reflns 874
_refine_ls_number_restraints 0
_refine_ls_restrained_S_all 1.143
_refine_ls_R_factor_all 0.0383
_refine_ls_R_factor_gt 0.0315
_refine_ls_shift/su_max 0.002
_refine_ls_shift/su_mean 0.001
_refine_ls_structure_factor_coef Fsqd
_refine_ls_weighting_details 'calc w=1/[\s^2^(Fo^2^)+(0.0157P)^2^+19.4220P] where P=(Fo^2^+2Fc^2^)/3'
_refine_ls_weighting_scheme calc
_refine_ls_wR_factor_gt 0.0682
_refine_ls_wR_factor_ref 0.0716
_reflns_number_gt 775
_reflns_number_total 874
_reflns_threshold_expression >2sigma(I)
_cod_data_source_file ic500965v_si_004.cif
_cod_data_source_block sad
_cod_depositor_comments
;
The following automatic conversions were performed:

'_chemical_melting_point' value 'n/a' was changed to '?' - the value
is undefined or not given.

'_symmetry_cell_setting' value
'Monoclinic' changed to 'monoclinic' according to
/usr/data/users/saulius/crontab/automatic-downloads/rss-feeds/ACS/lib/dictionaries/cif_core.dic
dictionary named 'cif_core.dic' version 2.4.2 from 2011-04-26.

Automatic conversion script
Id: cif_fix_values 2281 2013-09-26 08:29:07Z andrius 

 Adding full bibliography for 4340349--4340351.cif.

The following automatic conversions were performed:

'_exptl_crystal_density_meas' value 'n/a' was changed to '?' - the
value is perceived as not measured.

Automatic conversion script
Id: cif_fix_values 3008 2015-01-20 13:52:24Z robertas 
;
_cod_original_sg_symbol_H-M 'C 2/m'
_cod_original_formula_sum 'Ba2 O10 P2 U1'
_cod_database_code 4340349

loop_
_symmetry_equiv_pos_as_xyz
'x, y, z'
'-x, y, -z'
'x+1/2, y+1/2, z'
'-x+1/2, y+1/2, -z'
'-x, -y, -z'
'x, -y, z'
'-x+1/2, -y+1/2, -z'
'x+1/2, -y+1/2, z'

loop_
_atom_site_label
_atom_site_type_symbol
_atom_site_fract_x
_atom_site_fract_y
_atom_site_fract_z
_atom_site_U_iso_or_equiv
_atom_site_adp_type
_atom_site_occupancy
_atom_site_symmetry_multiplicity
_atom_site_calc_flag
_atom_site_refinement_flags
U1 U 0.5000 0.0000 0.5000 0.02540(18) Uani 1 4 d S
Ba1 Ba 0.66341(4) -0.5000 0.20794(8) 0.01889(16) Uani 1 2 d S
P1 P 0.64723(19) -0.5000 -0.2803(4) 0.0167(4) Uani 1 2 d S
O1 O 0.4687(7) 0.0000 0.7386(13) 0.0357(19) Uani 1 2 d S
O2 O 0.6424(5) -0.2728(10) -0.4158(8) 0.0289(11) Uani 1 1 d .
O3 O 0.7525(6) -0.5000 -0.1305(11) 0.0265(15) Uani 1 2 d S
O4 O 0.5511(7) -0.5000 -0.1794(15) 0.040(2) Uani 1 2 d S

loop_
_atom_site_aniso_label
_atom_site_aniso_U_11
_atom_site_aniso_U_22
_atom_site_aniso_U_33
_atom_site_aniso_U_23
_atom_site_aniso_U_13
_atom_site_aniso_U_12
U1 0.0136(2) 0.0362(3) 0.0286(3) 0.000 0.00918(19) 0.000
Ba1 0.0132(2) 0.0296(3) 0.0150(3) 0.000 0.00564(17) 0.000
P1 0.0127(9) 0.0197(10) 0.0180(10) 0.000 0.0041(8) 0.000
O1 0.033(4) 0.048(5) 0.029(4) 0.000 0.011(3) 0.000
O2 0.043(3) 0.019(2) 0.024(2) 0.004(2) 0.006(2) 0.002(2)
O3 0.017(3) 0.040(4) 0.021(3) 0.000 0.000(2) 0.000
O4 0.023(4) 0.057(6) 0.045(5) 0.000 0.018(4) 0.000

loop_
_atom_type_symbol
_atom_type_description
_atom_type_scat_dispersion_real
_atom_type_scat_dispersion_imag
_atom_type_scat_source
Ba Ba -0.3244 2.2819 'International Tables Vol C Tables 4.2.6.8 and 6.1.1.4'
O O 0.0106 0.0060 'International Tables Vol C Tables 4.2.6.8 and 6.1.1.4'
P P 0.1023 0.0942 'International Tables Vol C Tables 4.2.6.8 and 6.1.1.4'
U U -9.6767 9.6646 'International Tables Vol C Tables 4.2.6.8 and 6.1.1.4'

loop_
_geom_angle_atom_site_label_1
_geom_angle_atom_site_label_2
_geom_angle_atom_site_label_3
_geom_angle
_geom_angle_site_symmetry_1
_geom_angle_site_symmetry_3
O1 U1 O1 180.0(5) 5_656 .
O1 U1 O2 85.3(3) 5_656 6_556
O1 U1 O2 94.7(3) . 6_556
O1 U1 O2 94.7(3) 5_656 2_655
O1 U1 O2 85.3(3) . 2_655
O2 U1 O2 180.0(2) 6_556 2_655
O1 U1 O2 85.3(3) 5_656 1_556
O1 U1 O2 94.7(3) . 1_556
O2 U1 O2 79.7(3) 6_556 1_556
O2 U1 O2 100.3(3) 2_655 1_556
O1 U1 O2 94.7(3) 5_656 5_655
O1 U1 O2 85.3(3) . 5_655
O2 U1 O2 100.3(3) 6_556 5_655
O2 U1 O2 79.7(3) 2_655 5_655
O2 U1 O2 180.000(1) 1_556 5_655
O1 U1 Ba1 133.13(14) 5_656 5_656
O1 U1 Ba1 46.87(14) . 5_656
O2 U1 Ba1 84.49(14) 6_556 5_656
O2 U1 Ba1 95.51(14) 2_655 5_656
O2 U1 Ba1 136.90(14) 1_556 5_656
O2 U1 Ba1 43.10(14) 5_655 5_656
O1 U1 Ba1 133.13(14) 5_656 5_646
O1 U1 Ba1 46.87(14) . 5_646
O2 U1 Ba1 136.90(14) 6_556 5_646
O2 U1 Ba1 43.10(14) 2_655 5_646
O2 U1 Ba1 84.49(14) 1_556 5_646
O2 U1 Ba1 95.51(14) 5_655 5_646
Ba1 U1 Ba1 80.315(10) 5_656 5_646
O1 U1 Ba1 46.87(14) 5_656 .
O1 U1 Ba1 133.13(14) . .
O2 U1 Ba1 95.51(14) 6_556 .
O2 U1 Ba1 84.49(14) 2_655 .
O2 U1 Ba1 43.10(14) 1_556 .
O2 U1 Ba1 136.90(14) 5_655 .
Ba1 U1 Ba1 180.0 5_656 .
Ba1 U1 Ba1 99.685(10) 5_646 .
O1 U1 Ba1 46.87(14) 5_656 1_565
O1 U1 Ba1 133.13(14) . 1_565
O2 U1 Ba1 43.10(14) 6_556 1_565
O2 U1 Ba1 136.90(14) 2_655 1_565
O2 U1 Ba1 95.51(14) 1_556 1_565
O2 U1 Ba1 84.49(14) 5_655 1_565
Ba1 U1 Ba1 99.685(10) 5_656 1_565
Ba1 U1 Ba1 180.0 5_646 1_565
Ba1 U1 Ba1 80.315(10) . 1_565
O1 U1 Ba1 92.5(3) 5_656 7_646
O1 U1 Ba1 87.5(3) . 7_646
O2 U1 Ba1 40.60(14) 6_556 7_646
O2 U1 Ba1 139.40(14) 2_655 7_646
O2 U1 Ba1 40.60(15) 1_556 7_646
O2 U1 Ba1 139.40(15) 5_655 7_646
Ba1 U1 Ba1 108.170(10) 5_656 7_646
Ba1 U1 Ba1 108.170(10) 5_646 7_646
Ba1 U1 Ba1 71.830(10) . 7_646
Ba1 U1 Ba1 71.830(10) 1_565 7_646
O1 U1 Ba1 87.5(3) 5_656 3_455
O1 U1 Ba1 92.5(3) . 3_455
O2 U1 Ba1 139.40(14) 6_556 3_455
O2 U1 Ba1 40.60(14) 2_655 3_455
O2 U1 Ba1 139.40(15) 1_556 3_455
O2 U1 Ba1 40.60(15) 5_655 3_455
Ba1 U1 Ba1 71.830(10) 5_656 3_455
Ba1 U1 Ba1 71.830(10) 5_646 3_455
Ba1 U1 Ba1 108.170(10) . 3_455
Ba1 U1 Ba1 108.170(10) 1_565 3_455
Ba1 U1 Ba1 180.0 7_646 3_455
O4 Ba1 O4 68.4(3) 5_645 .
O4 Ba1 O3 121.3(3) 5_645 .
O4 Ba1 O3 52.9(2) . .
O4 Ba1 O2 139.09(18) 5_645 7_645
O4 Ba1 O2 132.32(16) . 7_645
O3 Ba1 O2 88.27(17) . 7_645
O4 Ba1 O2 139.09(18) 5_645 4_645
O4 Ba1 O2 132.32(16) . 4_645
O3 Ba1 O2 88.27(17) . 4_645
O2 Ba1 O2 59.8(2) 7_645 4_645
O4 Ba1 O2 77.3(2) 5_645 1_556
O4 Ba1 O2 137.72(17) . 1_556
O3 Ba1 O2 150.30(14) . 1_556
O2 Ba1 O2 65.45(19) 7_645 1_556
O2 Ba1 O2 89.88(12) 4_645 1_556
O4 Ba1 O2 77.3(2) 5_645 6_546
O4 Ba1 O2 137.72(17) . 6_546
O3 Ba1 O2 150.30(14) . 6_546
O2 Ba1 O2 89.88(12) 7_645 6_546
O2 Ba1 O2 65.45(19) 4_645 6_546
O2 Ba1 O2 49.0(2) 1_556 6_546
O4 Ba1 O3 112.36(14) 5_645 7_645
O4 Ba1 O3 87.16(16) . 7_645
O3 Ba1 O3 68.15(14) . 7_645
O2 Ba1 O3 49.42(17) 7_645 7_645
O2 Ba1 O3 104.40(17) 4_645 7_645
O2 Ba1 O3 83.67(17) 1_556 7_645
O2 Ba1 O3 129.64(17) 6_546 7_645
O4 Ba1 O3 112.36(14) 5_645 7_635
O4 Ba1 O3 87.16(16) . 7_635
O3 Ba1 O3 68.15(14) . 7_635
O2 Ba1 O3 104.40(17) 7_645 7_635
O2 Ba1 O3 49.42(17) 4_645 7_635
O2 Ba1 O3 129.64(17) 1_556 7_635
O2 Ba1 O3 83.67(17) 6_546 7_635
O3 Ba1 O3 128.8(3) 7_645 7_635
O4 Ba1 O1 57.94(14) 5_645 5_646
O4 Ba1 O1 86.84(18) . 5_646
O3 Ba1 O1 113.89(15) . 5_646
O2 Ba1 O1 138.82(19) 7_645 5_646
O2 Ba1 O1 85.49(18) 4_645 5_646
O2 Ba1 O1 95.49(18) 1_556 5_646
O2 Ba1 O1 53.42(19) 6_546 5_646
O3 Ba1 O1 170.1(2) 7_645 5_646
O3 Ba1 O1 58.71(18) 7_635 5_646
O4 Ba1 O1 57.94(14) 5_645 5_656
O4 Ba1 O1 86.84(18) . 5_656
O3 Ba1 O1 113.89(15) . 5_656
O2 Ba1 O1 85.49(18) 7_645 5_656
O2 Ba1 O1 138.82(19) 4_645 5_656
O2 Ba1 O1 53.42(19) 1_556 5_656
O2 Ba1 O1 95.49(18) 6_546 5_656
O3 Ba1 O1 58.71(18) 7_645 5_656
O3 Ba1 O1 170.1(2) 7_635 5_656
O1 Ba1 O1 113.0(3) 5_646 5_656
O4 Ba1 P1 95.1(2) 5_645 .
O4 Ba1 P1 26.68(17) . .
O3 Ba1 P1 26.26(15) . .
O2 Ba1 P1 110.87(11) 7_645 .
O2 Ba1 P1 110.87(11) 4_645 .
O2 Ba1 P1 154.02(11) 1_556 .
O2 Ba1 P1 154.02(11) 6_546 .
O3 Ba1 P1 76.30(14) 7_645 .
O3 Ba1 P1 76.30(14) 7_635 .
O1 Ba1 P1 101.38(15) 5_646 .
O1 Ba1 P1 101.38(15) 5_656 .
O3 P1 O4 110.6(5) . .
O3 P1 O2 109.7(3) . 6_545
O4 P1 O2 110.6(3) . 6_545
O3 P1 O2 109.7(3) . .
O4 P1 O2 110.6(3) . .
O2 P1 O2 105.5(4) 6_545 .
O3 P1 Ba1 56.5(3) . .
O4 P1 Ba1 54.1(4) . .
O2 P1 Ba1 127.2(2) 6_545 .
O2 P1 Ba1 127.2(2) . .
O3 P1 Ba1 55.74(13) . 7_645
O4 P1 Ba1 120.64(19) . 7_645
O2 P1 Ba1 128.6(2) 6_545 7_645
O2 P1 Ba1 54.5(2) . 7_645
Ba1 P1 Ba1 88.07(5) . 7_645
O3 P1 Ba1 55.74(13) . 7_635
O4 P1 Ba1 120.64(19) . 7_635
O2 P1 Ba1 54.5(2) 6_545 7_635
O2 P1 Ba1 128.6(2) . 7_635
Ba1 P1 Ba1 88.07(5) . 7_635
Ba1 P1 Ba1 98.32(6) 7_645 7_635
O3 P1 Ba1 117.0(3) . 1_554
O4 P1 Ba1 132.4(4) . 1_554
O2 P1 Ba1 53.1(2) 6_545 1_554
O2 P1 Ba1 53.1(2) . 1_554
Ba1 P1 Ba1 173.44(8) . 1_554
Ba1 P1 Ba1 87.64(5) 7_645 1_554
Ba1 P1 Ba1 87.64(5) 7_635 1_554
U1 O1 Ba1 109.3(2) . 5_646
U1 O1 Ba1 109.3(2) . 5_656
Ba1 O1 Ba1 113.0(3) 5_646 5_656
P1 O2 U1 126.2(3) . 1_554
P1 O2 Ba1 100.3(3) . 7_645
U1 O2 Ba1 109.0(2) 1_554 7_645
P1 O2 Ba1 102.3(3) . 1_554
U1 O2 Ba1 104.84(19) 1_554 1_554
Ba1 O2 Ba1 114.55(19) 7_645 1_554
P1 O3 Ba1 97.3(4) . .
P1 O3 Ba1 99.79(19) . 7_645
Ba1 O3 Ba1 111.85(14) . 7_645
P1 O3 Ba1 99.79(19) . 7_635
Ba1 O3 Ba1 111.85(14) . 7_635
Ba1 O3 Ba1 128.8(3) 7_645 7_635
P1 O4 Ba1 149.2(6) . 5_645
P1 O4 Ba1 99.2(4) . .
Ba1 O4 Ba1 111.6(3) 5_645 .

loop_
_geom_bond_atom_site_label_1
_geom_bond_atom_site_label_2
_geom_bond_distance
_geom_bond_site_symmetry_2
U1 O1 1.787(9) 5_656
U1 O1 1.787(9) .
U1 O2 2.294(6) 6_556
U1 O2 2.294(6) 2_655
U1 O2 2.294(6) 1_556
U1 O2 2.294(6) 5_655
U1 Ba1 4.1770(4) 5_656
U1 Ba1 4.1770(4) 5_646
U1 Ba1 4.1770(4) .
U1 Ba1 4.1771(4) 1_565
U1 Ba1 4.2838(6) 7_646
U1 Ba1 4.2838(6) 3_455
Ba1 O4 2.667(8) 5_645
Ba1 O4 2.755(10) .
Ba1 O3 2.820(8) .
Ba1 O2 2.948(6) 7_645
Ba1 O2 2.948(6) 4_645
Ba1 O2 2.952(6) 1_556
Ba1 O2 2.952(6) 6_546
Ba1 O3 2.986(3) 7_645
Ba1 O3 2.986(3) 7_635
Ba1 O1 3.230(5) 5_646
Ba1 O1 3.230(5) 5_656
Ba1 P1 3.356(2) .
P1 O3 1.497(7) .
P1 O4 1.526(8) .
P1 O2 1.538(6) 6_545
P1 O2 1.538(6) .
P1 Ba1 3.5607(15) 7_645
P1 Ba1 3.5607(15) 7_635
P1 Ba1 3.608(2) 1_554
O1 Ba1 3.230(5) 5_646
O1 Ba1 3.230(5) 5_656
O2 U1 2.294(6) 1_554
O2 Ba1 2.948(6) 7_645
O2 Ba1 2.952(6) 1_554
O3 Ba1 2.986(3) 7_645
O3 Ba1 2.986(3) 7_635
O4 Ba1 2.667(8) 5_645
